data_7203953
loop_
_publ_author_name
'Wang, Xiqu'
'Liu, Lumei'
'Cheng, Heidi'
'Ross, Kent'
'Jacobson, Allan J.'

_publ_section_title
;
 Synthesis and crystal structures of [H3N(CH2)2NH3]NbMOF(PO4)2(H2O)2, M
 = Fe,Co and [H3N(CH2)2NH3]Ti(Fe0.9Cr0.1)(F1.3O0.7)(H0.3PO4)2(H2O)2
;
_journal_issue 5
_journal_name_full 'Journal of Materials Chemistry'
_journal_page_first 1203
_journal_paper_doi 10.1039/a909193i
_journal_volume 10
_journal_year 2000
_chemical_formula_sum 'C2 H14 Co F N2 Nb O11 P2'
_chemical_formula_weight 474.93
_chemical_name_systematic
; 
 ? 
;
_space_group_IT_number 2
_symmetry_space_group_name_Hall '-P 1'
_symmetry_space_group_name_H-M 'P -1'
_atom_sites_solution_hydrogens geom
_atom_sites_solution_primary direct
_atom_sites_solution_secondary difmap
_audit_creation_method SHELXL
_cell_angle_alpha 72.486(2)
_cell_angle_beta 85.679(2)
_cell_angle_gamma 70.800(2)
_cell_formula_units_Z 1
_cell_length_a 5.0469(5)
_cell_length_b 7.4870(8)
_cell_length_c 9.1217(10)
_cell_measurement_temperature 293(2)
_cell_volume 310.31(6)
_computing_cell_refinement SAINT
_computing_data_reduction SAINT
_computing_structure_refinement 'SHELXL-93 (Sheldrick, 1993)'
_computing_structure_solution 'SHELXS-86 (Sheldrick, 1990)'
_diffrn_ambient_temperature 293(2)
_diffrn_measurement_device 'Siemens SMART/CCD'
_diffrn_radiation_monochromator graphite
_diffrn_radiation_source 'fine-focus sealed tube'
_diffrn_radiation_type MoK\a
_diffrn_radiation_wavelength 0.71073
_diffrn_reflns_av_R_equivalents 0.0221
_diffrn_reflns_av_sigmaI/netI 0.0436
_diffrn_reflns_limit_h_max 6
_diffrn_reflns_limit_h_min -5
_diffrn_reflns_limit_k_max 9
_diffrn_reflns_limit_k_min -9
_diffrn_reflns_limit_l_max 12
_diffrn_reflns_limit_l_min -9
_diffrn_reflns_number 1949
_diffrn_reflns_theta_max 28.12
_diffrn_reflns_theta_min 2.34
_exptl_absorpt_coefficient_mu 2.591
_exptl_absorpt_correction_type SADABS
_exptl_crystal_colour pink
_exptl_crystal_density_diffrn 2.542
_exptl_crystal_description plate
_exptl_crystal_F_000 235
_exptl_crystal_size_max 0.38
_exptl_crystal_size_mid 0.24
_exptl_crystal_size_min 0.09
_refine_diff_density_max 1.090
_refine_diff_density_min -1.648
_refine_diff_density_rms 0.195
_refine_ls_extinction_coef 0.0375(57)
_refine_ls_extinction_expression Fc^*^=kFc[1+0.001xFc^2^\l^3^/sin(2\q)]^-1/4^
_refine_ls_extinction_method SHELXL
_refine_ls_goodness_of_fit_all 1.312
_refine_ls_goodness_of_fit_obs 1.327
_refine_ls_matrix_type full
_refine_ls_number_parameters 100
_refine_ls_number_reflns 1356
_refine_ls_number_restraints 0
_refine_ls_restrained_S_all 1.312
_refine_ls_restrained_S_obs 1.327
_refine_ls_R_factor_all 0.0599
_refine_ls_R_factor_obs 0.0569
_refine_ls_shift/esd_max 0.000
_refine_ls_shift/esd_mean 0.000
_refine_ls_structure_factor_coef Fsqd
_refine_ls_weighting_details 'w=1/[\s^2^(Fo^2^)+(0.0303P)^2^+3.3642P] where P=(Fo^2^+2Fc^2^)/3'
_refine_ls_weighting_scheme calc
_refine_ls_wR_factor_all 0.1337
_refine_ls_wR_factor_obs 0.1323
_reflns_number_observed 1301
_reflns_number_total 1356
_reflns_observed_criterion >2sigma(I)
_cod_data_source_file a909193i.txt
_cod_data_source_block compound2
_cod_depositor_comments
;
The following automatic conversions were performed:

'_refine_ls_weighting_scheme' value 'calc
w=1/[\s^2^(Fo^2^)+(0.0303P)^2^+3.3642P] where P=(Fo^2^+2Fc^2^)/3' was
changed to 'calc'. New tag '_refine_ls_weighting_details' was
created. The value of the new tag was set to
'w=1/[\s^2^(Fo^2^)+(0.0303P)^2^+3.3642P] where P=(Fo^2^+2Fc^2^)/3'.

Automatic conversion script
Id: cif_fix_values 3143 2015-03-26 13:38:13Z robertas 
;
_cod_original_formula_sum C2H14N2O11FCoNbP2
_cod_database_code 7203953

loop_
_symmetry_equiv_pos_as_xyz
'x, y, z'
'-x, -y, -z'

loop_
_atom_site_aniso_label
_atom_site_aniso_U_11
_atom_site_aniso_U_22
_atom_site_aniso_U_33
_atom_site_aniso_U_23
_atom_site_aniso_U_13
_atom_site_aniso_U_12
Nb 0.0059(4) 0.0237(5) 0.0104(4) 0.0060(3) -0.0022(3) -0.0040(3)
P 0.0054(7) 0.0057(7) 0.0082(7) -0.0015(6) -0.0004(5) 0.0010(5)
Co 0.0095(6) 0.0046(5) 0.0101(6) -0.0033(4) 0.0013(4) -0.0022(4)
F 0.017(2) 0.009(2) 0.018(2) -0.003(2) 0.002(2) -0.007(2)
O5 0.017(2) 0.009(2) 0.018(2) -0.003(2) 0.002(2) -0.007(2)
O1 0.009(2) 0.015(2) 0.011(2) 0.002(2) -0.004(2) -0.003(2)
O2 0.018(2) 0.010(2) 0.015(2) -0.004(2) 0.003(2) -0.004(2)
O3 0.008(2) 0.010(2) 0.016(2) -0.001(2) 0.000(2) -0.003(2)
O4 0.013(2) 0.014(2) 0.009(2) -0.002(2) -0.002(2) -0.002(2)
N 0.016(3) 0.010(3) 0.015(3) -0.001(2) -0.002(2) -0.001(2)
C 0.029(4) 0.013(3) 0.012(3) -0.005(3) 0.000(3) -0.005(3)
OW 0.013(2) 0.016(2) 0.022(3) -0.007(2) -0.001(2) -0.006(2)

loop_
_atom_site_label
_atom_site_type_symbol
_atom_site_fract_x
_atom_site_fract_y
_atom_site_fract_z
_atom_site_U_iso_or_equiv
_atom_site_thermal_displace_type
_atom_site_occupancy
_atom_site_calc_flag
_atom_site_refinement_flags
_atom_site_disorder_group
Nb Nb 0.5000 0.0000 0.0000 0.0160(3) Uani 1 d S .
P P 0.0856(3) -0.2350(2) 0.2233(2) 0.0073(4) Uani 1 d . .
Co Co 0.5000 0.5000 0.0000 0.0079(3) Uani 1 d S .
F F 0.4306(9) 0.2365(6) 0.0630(5) 0.0144(9) Uani 0.50 d P .
O5 O 0.4306(9) 0.2365(6) 0.0630(5) 0.0144(9) Uani 0.50 d P .
O1 O -0.2314(9) -0.1603(7) 0.1763(5) 0.0131(9) Uani 1 d . .
O2 O 0.2317(10) -0.4171(7) 0.1696(5) 0.0149(10) Uani 1 d . .
O3 O 0.1982(9) -0.0598(6) 0.1364(5) 0.0118(9) Uani 1 d . .
O4 O 0.1168(10) -0.2805(7) 0.3943(5) 0.0132(9) Uani 1 d . .
N N 0.4089(12) -0.7243(8) 0.4588(7) 0.0151(12) Uani 1 d . .
H1 H 0.3770(104) -0.6268(10) 0.3709(7) 0.017(12) Uiso 1 calc R .
H2 H 0.5518(44) -0.7241(29) 0.5102(51) 0.017(12) Uiso 1 calc R .
H3 H 0.2561(62) -0.7068(35) 0.5154(50) 0.017(12) Uiso 1 calc R .
C C 0.4784(16) -0.9163(10) 0.4256(8) 0.0183(14) Uani 1 d . .
H4 H 0.6479(16) -0.9375(10) 0.3664(8) 0.023(16) Uiso 1 calc R .
H5 H 0.3271(16) -0.9144(10) 0.3648(8) 0.023(16) Uiso 1 calc R .
OW O 0.1559(10) 0.6293(7) -0.1650(6) 0.0166(10) Uani 1 d . .
H6 H 0.0734(88) 0.5494(36) -0.1582(54) 0.027(17) Uiso 1 calc R .
H7 H 0.0370(71) 0.7279(60) -0.1456(47) 0.027(17) Uiso 1 d R .

loop_
_atom_type_symbol
_atom_type_description
_atom_type_scat_dispersion_real
_atom_type_scat_dispersion_imag
_atom_type_scat_source
O O 0.0106 0.0060 'International Tables Vol C Tables 4.2.6.8 and 6.1.1.4'
P P 0.1023 0.0942 'International Tables Vol C Tables 4.2.6.8 and 6.1.1.4'
Nb Nb -2.0727 0.6215 'International Tables Vol C Tables 4.2.6.8 and 6.1.1.4'
Co Co 0.3494 0.9721 'International Tables Vol C Tables 4.2.6.8 and 6.1.1.4'
C C 0.0033 0.0016 'International Tables Vol C Tables 4.2.6.8 and 6.1.1.4'
N N 0.0061 0.0033 'International Tables Vol C Tables 4.2.6.8 and 6.1.1.4'
H H 0.0000 0.0000 'International Tables Vol C Tables 4.2.6.8 and 6.1.1.4'
F F 0.0171 0.0103 'International Tables Vol C Tables 4.2.6.8 and 6.1.1.4'

loop_
_geom_angle_atom_site_label_1
_geom_angle_atom_site_label_2
_geom_angle_atom_site_label_3
_geom_angle
_geom_angle_site_symmetry_1
_geom_angle_site_symmetry_3
_geom_angle_publ_flag
O5 Nb F 0.0(3) 2_655 2_655 ?
O5 Nb F 180.0 2_655 . ?
F Nb F 180.0 2_655 . ?
O5 Nb O5 180.0 2_655 . ?
F Nb O5 180.0 2_655 . ?
F Nb O5 0.0(3) . . ?
O5 Nb O3 91.6(2) 2_655 . ?
F Nb O3 91.6(2) 2_655 . ?
F Nb O3 88.4(2) . . ?
O5 Nb O3 88.4(2) . . ?
O5 Nb O3 88.4(2) 2_655 2_655 ?
F Nb O3 88.4(2) 2_655 2_655 ?
F Nb O3 91.6(2) . 2_655 ?
O5 Nb O3 91.6(2) . 2_655 ?
O3 Nb O3 180.0 . 2_655 ?
O5 Nb O1 91.2(2) 2_655 2 ?
F Nb O1 91.2(2) 2_655 2 ?
F Nb O1 88.8(2) . 2 ?
O5 Nb O1 88.8(2) . 2 ?
O3 Nb O1 92.2(2) . 2 ?
O3 Nb O1 87.8(2) 2_655 2 ?
O5 Nb O1 88.8(2) 2_655 1_655 ?
F Nb O1 88.8(2) 2_655 1_655 ?
F Nb O1 91.2(2) . 1_655 ?
O5 Nb O1 91.2(2) . 1_655 ?
O3 Nb O1 87.8(2) . 1_655 ?
O3 Nb O1 92.2(2) 2_655 1_655 ?
O1 Nb O1 180.0 2 1_655 ?
O4 P O2 111.6(3) . . ?
O4 P O1 109.7(3) . . ?
O2 P O1 108.4(3) . . ?
O4 P O3 110.7(3) . . ?
O2 P O3 110.8(3) . . ?
O1 P O3 105.3(2) . . ?
O5 Co F 0.0(3) . . ?
O5 Co O5 180.0 . 2_665 ?
F Co O5 180.0 . 2_665 ?
O5 Co F 180.0 . 2_665 ?
F Co F 180.0 . 2_665 ?
O5 Co F 0.0(3) 2_665 2_665 ?
O5 Co O2 90.5(2) . 2_655 ?
F Co O2 90.5(2) . 2_655 ?
O5 Co O2 89.5(2) 2_665 2_655 ?
F Co O2 89.5(2) 2_665 2_655 ?
O5 Co O2 89.5(2) . 1_565 ?
F Co O2 89.5(2) . 1_565 ?
O5 Co O2 90.5(2) 2_665 1_565 ?
F Co O2 90.5(2) 2_665 1_565 ?
O2 Co O2 180.0 2_655 1_565 ?
O5 Co OW 91.7(2) . . ?
F Co OW 91.7(2) . . ?
O5 Co OW 88.3(2) 2_665 . ?
F Co OW 88.3(2) 2_665 . ?
O2 Co OW 89.5(2) 2_655 . ?
O2 Co OW 90.5(2) 1_565 . ?
O5 Co OW 88.3(2) . 2_665 ?
F Co OW 88.3(2) . 2_665 ?
O5 Co OW 91.7(2) 2_665 2_665 ?
F Co OW 91.7(2) 2_665 2_665 ?
O2 Co OW 90.5(2) 2_655 2_665 ?
O2 Co OW 89.5(2) 1_565 2_665 ?
OW Co OW 180.0 . 2_665 ?
Nb F Co 141.8(2) . . ?
Nb O5 Co 141.8(2) . . ?
P O1 Nb 142.5(3) . 1_455 ?
P O2 Co 140.2(3) . 1_545 ?
P O3 Nb 141.8(3) . . ?
C N H1 109.5(3) . . ?
C N H2 109.5(4) . . ?
H1 N H2 109.5 . . ?
C N H3 109.5(4) . . ?
H1 N H3 109.5 . . ?
H2 N H3 109.5 . . ?
N C C 110.2(7) . 2_636 ?
N C H4 109.6(4) . . ?
C C H4 109.6(6) 2_636 . ?
N C H5 109.6(4) . . ?
C C H5 109.6(6) 2_636 . ?
H4 C H5 108.1 . . ?
Co OW H6 109.47(13) . . ?
Co OW H7 110.73(14) . . ?
H6 OW H7 105.99(7) . . ?

loop_
_geom_bond_atom_site_label_1
_geom_bond_atom_site_label_2
_geom_bond_distance
_geom_bond_site_symmetry_2
_geom_bond_publ_flag
Nb O5 1.940(4) 2_655 ?
Nb F 1.940(4) 2_655 ?
Nb F 1.940(4) . ?
Nb O5 1.940(4) . ?
Nb O3 1.974(4) . ?
Nb O3 1.974(4) 2_655 ?
Nb O1 1.990(4) 2 ?
Nb O1 1.990(4) 1_655 ?
P O4 1.502(5) . ?
P O2 1.526(5) . ?
P O1 1.558(5) . ?
P O3 1.571(5) . ?
Co O5 2.021(4) . ?
Co F 2.021(4) . ?
Co O5 2.021(4) 2_665 ?
Co F 2.021(4) 2_665 ?
Co O2 2.079(5) 2_655 ?
Co O2 2.079(5) 1_565 ?
Co OW 2.151(5) . ?
Co OW 2.151(5) 2_665 ?
O1 Nb 1.990(4) 1_455 ?
O2 Co 2.079(5) 1_545 ?
N C 1.482(8) . ?
N H1 0.89 . ?
N H2 0.89 . ?
N H3 0.89 . ?
C C 1.517(13) 2_636 ?
C H4 0.97 . ?
C H5 0.97 . ?
OW H6 0.82 . ?
OW H7 0.84 . ?
